data_2216093
loop_
_publ_author_name
'Yi-Feng Sun'
'Xin-Li Wang'
'Ji-Kun Li'
'Xue-Li Cheng'
'Ren-Tao Wu'

_publ_section_title
;
 4-Hydroxy-3,5-dimethoxybenzaldehyde isonicotinoylhydrazone monohydrate
;
_journal_coeditor_code PV2036
_journal_issue 11
_journal_name_full 'Acta Crystallographica Section E'
_journal_page_first o4467
_journal_page_last o4467
_journal_paper_doi 10.1107/S1600536807052683
_journal_volume 63
_journal_year 2007
_chemical_formula_iupac 'C15 H15 N3 O4, H2 O'
_chemical_formula_moiety 'C15 H15 N3 O4, H2 O'
_chemical_formula_sum 'C15 H17 N3 O5'
_chemical_formula_weight 319.32
_chemical_name_systematic
;
4-Hydroxy-3,5-dimethoxybenzaldehyde isonicotinoylhydrazone monohydrate
;
_space_group_IT_number 14
_symmetry_cell_setting monoclinic
_symmetry_space_group_name_Hall '-P 2ybc'
_symmetry_space_group_name_H-M 'P 1 21/c 1'
_atom_sites_solution_hydrogens difmap
_atom_sites_solution_primary direct
_atom_sites_solution_secondary difmap
_cell_angle_alpha 90.00
_cell_angle_beta 93.653(5)
_cell_angle_gamma 90.00
_cell_formula_units_Z 4
_cell_length_a 9.0139(13)
_cell_length_b 21.663(3)
_cell_length_c 7.8198(11)
_cell_measurement_reflns_used 6268
_cell_measurement_temperature 273(2)
_cell_measurement_theta_max 27.16
_cell_measurement_theta_min 2.45
_cell_volume 1523.9(4)
_computing_cell_refinement 'SAINT (Bruker, 1997)'
_computing_data_collection 'SMART (Bruker, 1997)'
_computing_data_reduction 'SAINT (Bruker, 1997)'
_computing_molecular_graphics 'SHELXTL (Bruker, 1997)'
_computing_publication_material 'SHELXTL (Bruker, 1997)'
_computing_structure_refinement 'SHELXL97 (Sheldrick, 1997)'
_computing_structure_solution 'SHELXS97 (Sheldrick, 1997)'
_diffrn_ambient_temperature 273(2)
_diffrn_measured_fraction_theta_full 0.999
_diffrn_measured_fraction_theta_max 0.999
_diffrn_measurement_device_type 'Bruker SMART CCD area-detector'
_diffrn_measurement_method '\f and \w'
_diffrn_radiation_monochromator graphite
_diffrn_radiation_source 'fine-focus sealed tube'
_diffrn_radiation_type MoK\a
_diffrn_radiation_wavelength 0.71073
_diffrn_reflns_av_R_equivalents 0.0321
_diffrn_reflns_av_sigmaI/netI 0.0209
_diffrn_reflns_limit_h_max 10
_diffrn_reflns_limit_h_min -10
_diffrn_reflns_limit_k_max 25
_diffrn_reflns_limit_k_min -25
_diffrn_reflns_limit_l_max 9
_diffrn_reflns_limit_l_min -8
_diffrn_reflns_number 17241
_diffrn_reflns_theta_full 25.00
_diffrn_reflns_theta_max 25.00
_diffrn_reflns_theta_min 1.88
_diffrn_standards_number 0
_exptl_absorpt_coefficient_mu 0.106
_exptl_absorpt_correction_T_max 0.9843
_exptl_absorpt_correction_T_min 0.9811
_exptl_absorpt_correction_type multi-scan
_exptl_absorpt_process_details '(SADABS; Sheldrick, 1996)'
_exptl_crystal_colour yellow
_exptl_crystal_density_diffrn 1.392
_exptl_crystal_density_method 'not measured'
_exptl_crystal_description block
_exptl_crystal_F_000 672
_exptl_crystal_size_max 0.18
_exptl_crystal_size_mid 0.16
_exptl_crystal_size_min 0.15
_refine_diff_density_max 0.330
_refine_diff_density_min -0.377
_refine_ls_extinction_coef 0.067(4)
_refine_ls_extinction_method 'SHELXL97 (Sheldrick, 1997)'
_refine_ls_goodness_of_fit_ref 1.049
_refine_ls_hydrogen_treatment constr
_refine_ls_matrix_type full
_refine_ls_number_parameters 217
_refine_ls_number_reflns 2687
_refine_ls_number_restraints 0
_refine_ls_restrained_S_all 1.049
_refine_ls_R_factor_all 0.0498
_refine_ls_R_factor_gt 0.0419
_refine_ls_shift/su_max 0.000
_refine_ls_shift/su_mean 0.000
_refine_ls_structure_factor_coef Fsqd
_refine_ls_weighting_details 'calc w=1/[\s^2^(Fo^2^)+(0.0519P)^2^+0.4857P] where P=(Fo^2^+2Fc^2^)/3'
_refine_ls_weighting_scheme calc
_refine_ls_wR_factor_gt 0.1040
_refine_ls_wR_factor_ref 0.1121
_reflns_number_gt 2258
_reflns_number_total 2687
_reflns_threshold_expression I>2\s(I)
_cod_data_source_file pv2036.cif
_cod_data_source_block I
_cod_depositor_comments
;
The following automatic conversions were performed:
'_symmetry_cell_setting' value 'Monoclinic' changed to 'monoclinic'
according to '/home/saulius/struct/CIF-dictionaries/cif_core.dic'
dictionary named 'cif_core.dic' version 2.4.1 from
2010-06-29.

'_geom_hbond_publ_flag' value 'Y' changed to 'y' according to
'/home/saulius/struct/CIF-dictionaries/cif_core.dic' dictionary named
'cif_core.dic' version 2.4.1 from 2010-06-29 (6 times).

Automatic conversion script
Id: cif_fix_enum 1527 2010-12-29 10:47:43Z saulius 

The following automatic conversions were performed:

'_symmetry_cell_setting' value 'Monoclinic' changed to 'monoclinic'
according to /home/saulius/struct/CIF-dictionaries/cif_core.dic
dictionary named 'cif_core.dic' version 2.4.1 from
2010-06-29.

'_geom_hbond_publ_flag' value 'Y' changed to 'y'
according to /home/saulius/struct/CIF-dictionaries/cif_core.dic
dictionary named 'cif_core.dic' version 2.4.1 from 2010-06-29 (6
times).

Automatic conversion script
Id: cif_fix_values 1715 2011-07-08 13:25:40Z adriana 
;
_cod_original_sg_symbol_H-M 'P 21/c'
_cod_database_code 2216093
_cod_database_fobs_code 2216093

loop_
_symmetry_equiv_pos_as_xyz
'x, y, z'
'-x, y+1/2, -z+1/2'
'-x, -y, -z'
'x, -y-1/2, z-1/2'

loop_
_atom_site_type_symbol
_atom_site_label
_atom_site_fract_x
_atom_site_fract_y
_atom_site_fract_z
_atom_site_U_iso_or_equiv
_atom_site_adp_type
_atom_site_calc_flag
_atom_site_refinement_flags
_atom_site_occupancy
O O1 -0.26392(15) 0.46890(6) 0.35782(16) 0.0616(4) Uani d . 1
H H1 -0.2922 0.4499 0.2710 0.092 Uiso calc R 1
O O2 -0.18690(16) 0.50673(6) 0.66825(16) 0.0620(4) Uani d . 1
O O3 -0.15502(16) 0.36614(7) 0.22525(16) 0.0705(4) Uani d . 1
O O4 0.34468(14) 0.17268(6) 0.67074(14) 0.0544(4) Uani d . 1
N N1 0.59210(17) 0.11847(8) 1.25173(19) 0.0571(4) Uani d . 1
N N2 0.20424(14) 0.28062(6) 0.72122(16) 0.0413(3) Uani d . 1
N N3 0.29801(14) 0.25269(6) 0.84535(15) 0.0411(3) Uani d . 1
H H2 0.3163 0.2701 0.9432 0.049 Uiso calc R 1
C C1 -0.16440(18) 0.43429(8) 0.4518(2) 0.0465(4) Uani d . 1
C C2 -0.12051(19) 0.45386(8) 0.6169(2) 0.0461(4) Uani d . 1
C C3 -0.01778(19) 0.41989(8) 0.7162(2) 0.0468(4) Uani d . 1
H H3 0.0121 0.4334 0.8260 0.056 Uiso calc R 1
C C4 0.04127(18) 0.36573(7) 0.6537(2) 0.0428(4) Uani d . 1
C C5 -0.00257(19) 0.34559(8) 0.4888(2) 0.0466(4) Uani d . 1
H H5 0.0360 0.3093 0.4462 0.056 Uiso calc R 1
C C6 -0.10406(19) 0.38015(8) 0.3895(2) 0.0474(4) Uani d . 1
C C7 -0.1517(3) 0.52670(10) 0.8388(3) 0.0784(7) Uani d . 1
H H7A -0.1776 0.4950 0.9173 0.118 Uiso calc R 1
H H7B -0.2065 0.5636 0.8606 0.118 Uiso calc R 1
H H7C -0.0471 0.5351 0.8540 0.118 Uiso calc R 1
C C8 -0.0938(3) 0.31532(10) 0.1449(3) 0.0714(6) Uani d . 1
H H8A 0.0124 0.3195 0.1485 0.107 Uiso calc R 1
H H8B -0.1325 0.3134 0.0278 0.107 Uiso calc R 1
H H8C -0.1192 0.2782 0.2032 0.107 Uiso calc R 1
C C9 0.14731(18) 0.33143(8) 0.7657(2) 0.0433(4) Uani d . 1
H H9 0.1744 0.3473 0.8737 0.052 Uiso calc R 1
C C10 0.35979(17) 0.19835(8) 0.81136(19) 0.0413(4) Uani d . 1
C C11 0.44799(17) 0.17032(7) 0.96018(19) 0.0414(4) Uani d . 1
C C12 0.54908(19) 0.20423(8) 1.0627(2) 0.0480(4) Uani d . 1
H H12 0.5697 0.2451 1.0366 0.058 Uiso calc R 1
C C13 0.6184(2) 0.17607(9) 1.2039(2) 0.0543(5) Uani d . 1
H H13 0.6881 0.1988 1.2701 0.065 Uiso calc R 1
C C14 0.4974(2) 0.08606(9) 1.1495(2) 0.0595(5) Uani d . 1
H H14 0.4794 0.0453 1.1786 0.071 Uiso calc R 1
C C15 0.4246(2) 0.10932(8) 1.0031(2) 0.0530(5) Uani d . 1
H H15 0.3610 0.0845 0.9346 0.064 Uiso calc R 1
O O5 0.5522(3) 0.07028(13) 0.5882(3) 0.0748(11) Uani d P 0.758(7)
H H5E 0.5759 0.0897 0.4930 0.112 Uiso d R 1
H H5F 0.5194 0.0367 0.5458 0.112 Uiso d R 1
O O6 0.6179(8) 0.0378(3) 0.5492(8) 0.059(2) Uiso d P 0.242(7)

loop_
_atom_site_aniso_label
_atom_site_aniso_U_11
_atom_site_aniso_U_22
_atom_site_aniso_U_33
_atom_site_aniso_U_12
_atom_site_aniso_U_13
_atom_site_aniso_U_23
O1 0.0694(8) 0.0629(8) 0.0495(8) 0.0163(6) -0.0199(6) -0.0031(6)
O2 0.0795(9) 0.0538(7) 0.0501(8) 0.0187(6) -0.0178(6) -0.0111(6)
O3 0.0814(10) 0.0850(10) 0.0418(7) 0.0287(8) -0.0211(6) -0.0152(6)
O4 0.0737(8) 0.0566(7) 0.0315(6) 0.0070(6) -0.0069(5) -0.0061(5)
N1 0.0581(9) 0.0684(10) 0.0436(8) 0.0094(8) -0.0049(7) 0.0095(7)
N2 0.0448(7) 0.0511(8) 0.0273(7) 0.0011(6) -0.0033(5) 0.0053(5)
N3 0.0488(8) 0.0505(8) 0.0231(6) 0.0042(6) -0.0055(5) 0.0008(5)
C1 0.0469(9) 0.0520(9) 0.0394(9) 0.0022(7) -0.0070(7) 0.0042(7)
C2 0.0515(9) 0.0447(9) 0.0414(9) 0.0020(7) -0.0031(7) -0.0007(7)
C3 0.0542(10) 0.0511(10) 0.0340(8) 0.0003(7) -0.0067(7) -0.0013(7)
C4 0.0444(9) 0.0495(9) 0.0339(8) -0.0004(7) -0.0023(7) 0.0036(7)
C5 0.0510(9) 0.0513(9) 0.0371(8) 0.0056(7) -0.0010(7) -0.0010(7)
C6 0.0509(9) 0.0578(10) 0.0322(8) 0.0028(8) -0.0064(7) -0.0027(7)
C7 0.1088(18) 0.0681(13) 0.0548(12) 0.0288(12) -0.0214(12) -0.0201(10)
C8 0.0867(15) 0.0782(14) 0.0472(11) 0.0088(11) -0.0120(10) -0.0186(10)
C9 0.0482(9) 0.0519(10) 0.0291(8) 0.0010(7) -0.0018(6) 0.0006(7)
C10 0.0454(9) 0.0491(9) 0.0289(8) -0.0009(7) 0.0000(6) 0.0010(7)
C11 0.0430(9) 0.0517(9) 0.0295(8) 0.0066(7) 0.0015(6) -0.0008(7)
C12 0.0498(10) 0.0536(10) 0.0398(9) -0.0005(7) -0.0033(7) 0.0023(7)
C13 0.0508(10) 0.0692(12) 0.0414(9) 0.0003(8) -0.0086(8) -0.0010(8)
C14 0.0664(12) 0.0541(11) 0.0568(11) 0.0044(9) -0.0065(9) 0.0100(9)
C15 0.0597(11) 0.0520(10) 0.0458(10) 0.0029(8) -0.0079(8) -0.0023(8)
O5 0.0741(15) 0.098(2) 0.0510(12) -0.0110(14) -0.0109(10) 0.0169(11)

loop_
_atom_type_symbol
_atom_type_description
_atom_type_scat_dispersion_real
_atom_type_scat_dispersion_imag
_atom_type_scat_source
C C 0.0033 0.0016 'International Tables Vol C Tables 4.2.6.8 and 6.1.1.4'
H H 0.0000 0.0000 'International Tables Vol C Tables 4.2.6.8 and 6.1.1.4'
N N 0.0061 0.0033 'International Tables Vol C Tables 4.2.6.8 and 6.1.1.4'
O O 0.0106 0.0060 'International Tables Vol C Tables 4.2.6.8 and 6.1.1.4'

loop_
_geom_angle_atom_site_label_1
_geom_angle_atom_site_label_2
_geom_angle_atom_site_label_3
_geom_angle
C1 O1 H1 109.5
C2 O2 C7 117.15(14)
C6 O3 C8 118.51(14)
C13 N1 C14 116.41(15)
C9 N2 N3 115.16(13)
C10 N3 N2 119.27(12)
C10 N3 H2 120.4
N2 N3 H2 120.4
O1 C1 C2 118.38(15)
O1 C1 C6 122.54(15)
C2 C1 C6 119.09(14)
O2 C2 C3 124.92(15)
O2 C2 C1 115.11(14)
C3 C2 C1 119.97(15)
C2 C3 C4 120.64(15)
C2 C3 H3 119.7
C4 C3 H3 119.7
C3 C4 C5 119.80(15)
C3 C4 C9 118.05(14)
C5 C4 C9 122.14(15)
C6 C5 C4 119.26(16)
C6 C5 H5 120.4
C4 C5 H5 120.4
O3 C6 C5 125.26(16)
O3 C6 C1 113.51(14)
C5 C6 C1 121.23(15)
O2 C7 H7A 109.5
O2 C7 H7B 109.5
H7A C7 H7B 109.5
O2 C7 H7C 109.5
H7A C7 H7C 109.5
H7B C7 H7C 109.5
O3 C8 H8A 109.5
O3 C8 H8B 109.5
H8A C8 H8B 109.5
O3 C8 H8C 109.5
H8A C8 H8C 109.5
H8B C8 H8C 109.5
N2 C9 C4 122.51(14)
N2 C9 H9 118.7
C4 C9 H9 118.7
O4 C10 N3 123.46(14)
O4 C10 C11 122.29(15)
N3 C10 C11 114.24(13)
C15 C11 C12 118.12(15)
C15 C11 C10 119.67(14)
C12 C11 C10 122.16(15)
C13 C12 C11 118.50(16)
C13 C12 H12 120.7
C11 C12 H12 120.7
N1 C13 C12 124.24(17)
N1 C13 H13 117.9
C12 C13 H13 117.9
N1 C14 C15 124.00(18)
N1 C14 H14 118.0
C15 C14 H14 118.0
C14 C15 C11 118.61(16)
C14 C15 H15 120.7
C11 C15 H15 120.7
O6 O5 H5E 84.1
O6 O5 H5F 57.6
H5E O5 H5F 100.1
O5 O6 H5E 45.0
O5 O6 H5F 53.6
H5E O6 H5F 74.7

loop_
_geom_bond_atom_site_label_1
_geom_bond_atom_site_label_2
_geom_bond_distance
O1 C1 1.3501(19)
O1 H1 0.8200
O2 C2 1.364(2)
O2 C7 1.419(2)
O3 C6 1.3702(19)
O3 C8 1.399(2)
O4 C10 1.2320(18)
N1 C13 1.328(2)
N1 C14 1.332(2)
N2 C9 1.272(2)
N2 N3 1.3850(17)
N3 C10 1.336(2)
N3 H2 0.8600
C1 C2 1.393(2)
C1 C6 1.394(2)
C2 C3 1.382(2)
C3 C4 1.390(2)
C3 H3 0.9300
C4 C5 1.395(2)
C4 C9 1.458(2)
C5 C6 1.382(2)
C5 H5 0.9300
C7 H7A 0.9600
C7 H7B 0.9600
C7 H7C 0.9600
C8 H8A 0.9600
C8 H8B 0.9600
C8 H8C 0.9600
C9 H9 0.9300
C10 C11 1.496(2)
C11 C15 1.383(2)
C11 C12 1.385(2)
C12 C13 1.376(2)
C12 H12 0.9300
C13 H13 0.9300
C14 C15 1.378(2)
C14 H14 0.9300
C15 H15 0.9300
O5 O6 0.980(7)
O5 H5E 0.8928
O5 H5F 0.8450
O6 H5E 1.2560
O6 H5F 0.8864

loop_
_geom_hbond_atom_site_label_D
_geom_hbond_atom_site_label_H
_geom_hbond_atom_site_label_A
_geom_hbond_site_symmetry_A
_geom_hbond_distance_DH
_geom_hbond_distance_HA
_geom_hbond_distance_DA
_geom_hbond_angle_DHA
_geom_hbond_publ_flag
O1 H1 O6 4_465 0.82 1.89 2.579(6) 141.6 ?
O1 H1 O5 4_465 0.82 1.99 2.732(2) 151.0 y
O1 H1 O3 . 0.82 2.24 2.6690(18) 113.1 y
N3 H2 O4 4_566 0.86 2.17 3.0214(17) 170.6 y
N3 H2 N2 4_566 0.86 2.69 3.1923(18) 118.6 y
O5 H5E N1 1_554 0.89 2.00 2.874(2) 165.6 y
O5 H5F O6 3_656 0.85 2.14 2.963(6) 165.1 ?
O5 H5F O5 3_656 0.85 2.61 3.449(5) 173.9 y

loop_
_geom_torsion_atom_site_label_1
_geom_torsion_atom_site_label_2
_geom_torsion_atom_site_label_3
_geom_torsion_atom_site_label_4
_geom_torsion
C9 N2 N3 C10 178.29(14)
C7 O2 C2 C3 -2.6(3)
C7 O2 C2 C1 176.74(18)
O1 C1 C2 O2 1.2(2)
C6 C1 C2 O2 -179.01(16)
O1 C1 C2 C3 -179.40(16)
C6 C1 C2 C3 0.4(3)
O2 C2 C3 C4 178.54(16)
C1 C2 C3 C4 -0.8(3)
C2 C3 C4 C5 0.5(3)
C2 C3 C4 C9 -179.00(15)
C3 C4 C5 C6 0.3(3)
C9 C4 C5 C6 179.72(16)
C8 O3 C6 C5 -4.5(3)
C8 O3 C6 C1 175.31(18)
C4 C5 C6 O3 179.13(17)
C4 C5 C6 C1 -0.7(3)
O1 C1 C6 O3 0.3(3)
C2 C1 C6 O3 -179.48(16)
O1 C1 C6 C5 -179.87(16)
C2 C1 C6 C5 0.4(3)
N3 N2 C9 C4 -177.34(14)
C3 C4 C9 N2 178.17(16)
C5 C4 C9 N2 -1.3(3)
N2 N3 C10 O4 4.2(2)
N2 N3 C10 C11 -174.95(13)
O4 C10 C11 C15 -48.3(2)
N3 C10 C11 C15 130.87(16)
O4 C10 C11 C12 134.61(18)
N3 C10 C11 C12 -46.3(2)
C15 C11 C12 C13 -1.5(2)
C10 C11 C12 C13 175.68(15)
C14 N1 C13 C12 3.3(3)
C11 C12 C13 N1 -1.8(3)
C13 N1 C14 C15 -1.7(3)
N1 C14 C15 C11 -1.3(3)
C12 C11 C15 C14 2.9(3)
C10 C11 C15 C14 -174.33(16)
